data_2000032
loop_
_publ_author_name
'Jin, Song'
'Zhou, Ran'
'Scheuer, E. M.'
'Adamchuk, J.'
'Rayburn, L. L.'
'Disalvo, F. J.'

_publ_contact_author
; 
Prof. Francis J. DiSalvo
Department of Chemistry and Chemical Biology
Cornell University
Ithaca, NY 14853
;
_publ_contact_author_email fjd3@cornell.edu
_publ_contact_author_fax 607-255-4137
_publ_contact_author_phone 607-255-7238
_publ_section_title
;
 Synthesis, Characterization, and Ligand Exchange Studies of
 W~6~S~8~L~6~ Cluster Compounds
;
_journal_issue 12
_journal_name_full 'Inorganic Chemistry'
_journal_page_first 2666
_journal_page_last 2674
_journal_paper_doi 10.1021/ic001314q
_journal_volume 40
_journal_year 2001
_chemical_formula_sum 'C72 H162 P6 S8 W6'
_space_group_IT_number 15
_symmetry_cell_setting monoclinic
_symmetry_space_group_name_Hall '-C 2yc'
_symmetry_space_group_name_H-M 'C 1 2/c 1'
_cell_angle_alpha 90
_cell_angle_beta 103.324(1)
_cell_angle_gamma 90
_cell_formula_units_Z 4
_cell_length_a 24.6648(12)
_cell_length_b 19.8619(9)
_cell_length_c 20.1365(10)
_cell_volume 9599.133
_diffrn_ambient_temperature 163
_exptl_crystal_colour red
_exptl_crystal_density_diffrn 1.781
_refine_ls_R_factor_gt 0.025
_refine_ls_wR_factor_gt 0.025
_cod_original_sg_symbol_H-M 'C 2/c'
_cod_database_code 2000032

loop_
_symmetry_equiv_pos_site_id
_symmetry_equiv_pos_as_xyz
1 x,y,z
2 1/2+x,1/2+y,z
3 x,-y,1/2+z
4 1/2+x,1/2-y,1/2+z
5 -x,-y,-z
6 -1/2-x,-1/2-y,-z
7 -x,y,-1/2-z
8 -1/2-x,-1/2+y,-1/2-z

loop_
_atom_site_label
_atom_site_type_symbol
_atom_site_fract_x
_atom_site_fract_y
_atom_site_fract_z
W1 W 0.222(0) 0.66108(0) 0.48754(0)
W2 W 0.31851(0) 0.72029(0) 0.48326(0)
W3 W 0.27721(0) 0.73294(0) 0.59429(0)
S1 S 0.31176(3) 0.62583(3) 0.55952(4)
S2 S 0.26217(3) 0.65700(3) 0.38643(4)
S3 S 0.13662(3) 0.71088(4) 0.41763(4)
S4 S 0.18644(3) 0.68070(4) 0.59069(4)
P1 P 0.18736(4) 0.54149(4) 0.47100(4)
P2 P 0.41114(3) 0.68164(4) 0.46487(4)
P3 P 0.31241(4) 0.70392(5) 0.71849(4)
C1 C 0.1333(4) 0.5201(4) 0.5175(5)
H1 H 0.12370 0.47190 0.50930
H2 H 0.14950 0.52550 0.56690
C2 C 0.0800(3) 0.5605(3) 0.4994(4)
H3 H 0.06100 0.55080 0.45140
H4 H 0.08950 0.60900 0.50260
C3 C 0.0396(3) 0.5458(4) 0.5453(4)
H5 H 0.00440 0.57070 0.52770
H6 H 0.03080 0.49710 0.54330
C4 C 0.0624(4) 0.5650(6) 0.6156(6)
H7 H 0.03520 0.55510 0.64290
H8 H 0.07080 0.61330 0.61790
H9 H 0.09670 0.53950 0.63360
C5? C 0.1512(5) 0.5088(7) 0.5335(7)
H10? H 0.14300 0.46050 0.52400
H11? H 0.17630 0.51220 0.57950
C6? C 0.0974(5) 0.5450(5) 0.5340(6)
H12? H 0.06940 0.53620 0.49100
H13? H 0.10390 0.59420 0.53840
C7? C 0.0750(5) 0.5158(5) 0.6005(5)
H14? H 0.06160 0.46890 0.59250
H15? H 0.10510 0.51720 0.64260
C8? C 0.0282(5) 0.5624(5) 0.6060(5)
H16? H 0.01240 0.54840 0.64430
H17? H -0.00080 0.56070 0.56360
H18? H 0.04250 0.60850 0.61370
C9 C 0.15063(15) 0.51964(15) 0.38377(17)
H19 H 0.11730 0.54880 0.37100
H20 H 0.17520 0.53100 0.35290
C10 C 0.13194(17) 0.44700(17) 0.37022(19)
H21 H 0.16520 0.41750 0.38060
H22 H 0.10800 0.43460 0.40160
C11 C 0.10028(19) 0.4340(2) 0.2979(2)
H23 H 0.06590 0.46150 0.28830
H24 H 0.12330 0.44870 0.26630
C12 C 0.0847(2) 0.3611(2) 0.2838(2)
H25 H 0.06420 0.35610 0.23620
H26 H 0.06110 0.34630 0.31410
H27 H 0.11850 0.33360 0.29190
C13 C 0.24167(15) 0.47756(15) 0.49410(17)
H28 H 0.25990 0.48310 0.54300
H29 H 0.22370 0.43270 0.48860
C14 C 0.28632(15) 0.47870(16) 0.45350(17)
H30 H 0.29820 0.52580 0.44910
H31 H 0.27060 0.46110 0.40710
C15 C 0.33680(18) 0.4367(2) 0.4873(2)
H32 H 0.35200 0.45390 0.53400
H33 H 0.32480 0.38960 0.49120
C16 C 0.38193(18) 0.4376(2) 0.4487(3)
H34 H 0.41330 0.40990 0.47280
H35 H 0.39460 0.48390 0.44540
H36 H 0.36750 0.41940 0.40280
C17 C 0.4087(5) 0.6477(5) 0.3791(6)
H37 H 0.44590 0.62950 0.37840
H38 H 0.38200 0.60960 0.37070
C18 C 0.3920(3) 0.6979(3) 0.3214(3)
H39 H 0.35980 0.72420 0.32890
H40 H 0.42320 0.72970 0.32350
C19 C 0.3766(3) 0.6683(3) 0.2508(3)
H41 H 0.34650 0.63490 0.24900
H42 H 0.36170 0.70460 0.21790
C20 C 0.4236(6) 0.6351(7) 0.2287(5)
H43 H 0.41040 0.61720 0.18250
H44 H 0.43800 0.59810 0.26010
H45 H 0.45320 0.66800 0.22920
C21? C 0.4144(14) 0.6309(13) 0.3902(18)
H46? H 0.45160 0.60940 0.39770
H47? H 0.38620 0.59460 0.38490
C22? C 0.4042(8) 0.6725(11) 0.3247(9)
H48? H 0.36720 0.69420 0.31760
H49? H 0.43250 0.70870 0.33030
C23? C 0.4065(8) 0.6313(9) 0.2611(9)
H50? H 0.44120 0.60450 0.27130
H51? H 0.37490 0.59920 0.25250
C24? C 0.4045(10) 0.6679(14) 0.2005(10)
H52? H 0.40350 0.63650 0.16270
H53? H 0.43760 0.69650 0.20630
H54? H 0.37100 0.69620 0.19040
C25 C 0.44569(15) 0.61636(17) 0.52372(18)
H55 H 0.42010 0.57760 0.52080
H56 H 0.47900 0.60070 0.50850
C26 C 0.46383(18) 0.6381(2) 0.59829(19)
H57 H 0.43020 0.64850 0.61530
H58 H 0.48580 0.68010 0.60070
H59? H 0.50040 0.66100 0.60560
H60? H 0.43660 0.67090 0.60830
C27 C 0.4992(5) 0.5848(7) 0.6465(6)
H61 H 0.53210 0.57180 0.62900
H62 H 0.51260 0.60400 0.69280
C28 C 0.4622(7) 0.5219(6) 0.6497(6)
H63 H 0.48340 0.48900 0.68170
H64 H 0.45100 0.50160 0.60420
H65 H 0.42890 0.53550 0.66510
C29? C 0.4685(12) 0.5791(9) 0.6475(7)
H66? H 0.48170 0.59760 0.69410
H67? H 0.43020 0.56230 0.64430
C30? C 0.5010(12) 0.5240(8) 0.6425(8)
H68? H 0.49510 0.48930 0.67470
H69? H 0.54040 0.53740 0.65340
H70? H 0.49090 0.50610 0.59600
C31 C 0.46358(13) 0.74862(16) 0.47293(18)
H71 H 0.44890 0.78340 0.43820
H72 H 0.46750 0.76990 0.51820
C32 C 0.52155(15) 0.72880(19) 0.4654(2)
H73 H 0.53750 0.69580 0.50140
H74 H 0.51810 0.70630 0.42070
C33 C 0.56111(17) 0.7870(2) 0.4700(2)
H75 H 0.56500 0.80930 0.51490
H76 H 0.54520 0.82030 0.43420
C34 C 0.61794(18) 0.7662(3) 0.4618(3)
H77 H 0.64190 0.80600 0.46520
H78 H 0.61450 0.74500 0.41700
H79 H 0.63430 0.73410 0.49770
C35 C 0.3311(6) 0.6203(6) 0.7393(5)
H80 H 0.35770 0.60490 0.71230
H81 H 0.35000 0.61730 0.78830
C36 C 0.2795(7) 0.5741(5) 0.7247(6)
H82 H 0.25360 0.58940 0.75260
H83 H 0.26010 0.57880 0.67610
C37 C 0.2925(9) 0.5014(5) 0.7395(5)
H84 H 0.31320 0.49670 0.78760
H85 H 0.31710 0.48540 0.71020
C38 C 0.2418(9) 0.4574(5) 0.7277(7)
H86 H 0.25300 0.41050 0.73830
H87 H 0.22150 0.46070 0.67990
H88 H 0.21760 0.47210 0.75730
C39? C 0.3148(7) 0.6045(8) 0.7326(7)
H89? H 0.34100 0.58520 0.70710
H90? H 0.33040 0.59550 0.78160
C40? C 0.2585(8) 0.5665(9) 0.7105(9)
H91? H 0.24370 0.57140 0.66070
H92? H 0.23110 0.58610 0.73400
C41? C 0.2674(8) 0.4899(7) 0.7294(9)
H93? H 0.29480 0.47070 0.70570
H94? H 0.28270 0.48540 0.77910
C42? C 0.2131(9) 0.4505(7) 0.7093(8)
H95? H 0.22020 0.40300 0.72140
H96? H 0.19800 0.45440 0.66000
H97? H 0.18620 0.46870 0.73350
C43 C 0.3817(3) 0.7501(4) 0.7583(4)
H98 H 0.39690 0.73150 0.80450
H99? H 0.40890 0.74020 0.73030
C44 C 0.3768(3) 0.8273(4) 0.7643(4)
H100 H 0.35100 0.84440 0.72250
H101 H 0.36020 0.83760 0.80350
C45 C 0.4315(3) 0.8638(4) 0.7736(4)
H102 H 0.44740 0.85460 0.73370
H103 H 0.42460 0.91280 0.77480
C46 C 0.4733(4) 0.8442(6) 0.8373(5)
H104 H 0.50750 0.87040 0.84080
H105 H 0.48180 0.79610 0.83560
H106 H 0.45790 0.85320 0.87720
C47? C 0.3787(5) 0.7217(5) 0.7626(6)
H107? H 0.38670 0.69720 0.80660
H108 H 0.40550 0.70630 0.73610
C48? C 0.3862(4) 0.7979(5) 0.7763(5)
H109? H 0.37670 0.82220 0.73220
H110? H 0.35980 0.81270 0.80370
C49? C 0.4451(4) 0.8163(5) 0.8137(6)
H111? H 0.45540 0.78980 0.85640
H112? H 0.47120 0.80410 0.78490
C50? C 0.4515(6) 0.8908(6) 0.8310(8)
H113? H 0.49010 0.90000 0.85520
H114? H 0.42630 0.90320 0.86010
H115? H 0.44240 0.91730 0.78880
C51 C 0.26647(14) 0.72969(16) 0.77369(15)
H116 H 0.26290 0.77930 0.77150
H117 H 0.22900 0.71060 0.75470
C52 C 0.28445(17) 0.70919(19) 0.84890(17)
H118 H 0.28640 0.65950 0.85180
H119 H 0.32230 0.72690 0.86810
C53 C 0.24542(17) 0.73457(19) 0.89221(18)
H120 H 0.20700 0.71990 0.87090
H121 H 0.25620 0.71350 0.93790
C54 C 0.24594(19) 0.8098(2) 0.9005(2)
H122 H 0.22020 0.82270 0.92880
H123 H 0.23430 0.83110 0.85560
H124 H 0.28370 0.82470 0.92250
W1E* W 0.278(0) 0.83892(0) 0.51246(0)
W2E* W 0.18149(0) 0.77971(0) 0.51674(0)
W3E* W 0.22279(0) 0.76706(0) 0.40571(0)
S1E* S 0.18824(3) 0.87417(3) 0.44048(4)
S2E* S 0.23783(3) 0.84300(3) 0.61357(4)
S3E* S 0.36338(3) 0.78912(4) 0.58237(4)
S4E* S 0.31356(3) 0.81930(4) 0.40931(4)
P3E* P 0.18759(4) 0.79608(5) 0.28151(4)
C35E* C 0.1689(6) 0.8797(6) 0.2607(5)
H80E* H 0.14230 0.89510 0.28770
H81E* H 0.15000 0.88270 0.21170
C36E* C 0.2205(7) 0.9259(5) 0.2753(6)
H82E* H 0.24640 0.91060 0.24740
H83E* H 0.23990 0.92120 0.32390
C37E* C 0.2075(9) 0.9986(5) 0.2605(5)
H84E* H 0.18680 1.00330 0.21240
H85E* H 0.18290 1.01460 0.28980
C38E* C 0.2582(9) 1.0426(5) 0.2723(7)
H86E* H 0.24700 1.08950 0.26170
H87E* H 0.27850 1.03930 0.32010
H88E* H 0.28240 1.02790 0.24270
C43E* C 0.1183(3) 0.7499(4) 0.2417(4)
H98E* H 0.10310 0.76850 0.19550
C44E* C 0.1232(3) 0.6727(4) 0.2357(4)
H100E* H 0.14900 0.65560 0.27750
H101E* H 0.13980 0.66240 0.19650
C45E* C 0.0685(3) 0.6362(4) 0.2264(4)
H102E* H 0.05260 0.64540 0.26630
H103E* H 0.07540 0.58720 0.22520
C46E* C 0.0267(4) 0.6558(6) 0.1627(5)
H104E* H -0.00750 0.62960 0.15920
H105E* H 0.01820 0.70390 0.16440
H106E* H 0.04210 0.64680 0.12280
H108E* H 0.09450 0.79370 0.26390
C51E* C 0.23353(14) 0.77031(16) 0.22631(15)
H116E* H 0.23710 0.72070 0.22850
H117E* H 0.27100 0.78940 0.24530
C52E* C 0.21555(17) 0.79081(19) 0.15110(17)
H118E* H 0.21360 0.84050 0.14820
H119E* H 0.17770 0.77310 0.13190
C53E* C 0.25458(17) 0.76543(19) 0.10779(18)
H120E* H 0.29300 0.78010 0.12910
H121E* H 0.24380 0.78650 0.06210
C54E* C 0.25406(19) 0.6902(2) 0.0995(2)
H122E* H 0.27980 0.67730 0.07120
H123E* H 0.26570 0.66890 0.14440
H124E* H 0.21630 0.67530 0.07750
P1E* P 0.31264(4) 0.95851(4) 0.52900(4)
C1E* C 0.3667(4) 0.9799(4) 0.4825(5)
H1E* H 0.37630 1.02810 0.49070
H2E* H 0.35050 0.97450 0.43310
C2E* C 0.4200(3) 0.9395(3) 0.5006(4)
H3E* H 0.43900 0.94920 0.54860
H4E* H 0.41050 0.89100 0.49740
C3E* C 0.4604(3) 0.9542(4) 0.4547(4)
H5E* H 0.49560 0.92930 0.47230
H6E* H 0.46920 1.00290 0.45670
C4E* C 0.4376(4) 0.9350(6) 0.3844(6)
H7E* H 0.46480 0.94490 0.35710
H8E* H 0.42920 0.88670 0.38210
H9E* H 0.40330 0.96050 0.36640
C9E* C 0.34937(15) 0.98036(15) 0.61623(17)
H19E* H 0.38270 0.95120 0.62900
H20E* H 0.32480 0.96900 0.64710
C10E* C 0.36806(17) 1.05300(17) 0.62978(19)
H21E* H 0.33480 1.08250 0.61940
H22E* H 0.39200 1.06540 0.59840
C11E* C 0.39972(19) 1.0660(2) 0.7021(2)
H23E* H 0.43410 1.03850 0.71170
H24E* H 0.37670 1.05130 0.73370
C12E* C 0.4153(2) 1.1389(2) 0.7162(2)
H25E* H 0.43580 1.14390 0.76380
H26E* H 0.43890 1.15370 0.68590
H27E* H 0.38150 1.16640 0.70810
C13E* C 0.25833(15) 1.02244(15) 0.50590(17)
H28E* H 0.24010 1.01690 0.45700
H29E* H 0.27630 1.06730 0.51140
C14E* C 0.21368(15) 1.02130(16) 0.54650(17)
H30E* H 0.20180 0.97420 0.55090
H31E* H 0.22940 1.03890 0.59290
C15E* C 0.16320(18) 1.0633(2) 0.5127(2)
H32E* H 0.14800 1.04610 0.46600
H33E* H 0.17520 1.11040 0.50880
C16E* C 0.11807(18) 1.0624(2) 0.5513(3)
H34E* H 0.08670 1.09010 0.52720
H35E* H 0.10540 1.01610 0.55460
H36E* H 0.13250 1.08060 0.59720
P2E* P 0.08886(3) 0.81836(4) 0.53513(4)
C17E* C 0.0913(5) 0.8523(5) 0.6209(6)
H37E* H 0.05410 0.87050 0.62160
H38E* H 0.11800 0.89040 0.62930
C18E* C 0.1080(3) 0.8021(3) 0.6786(3)
H39E* H 0.14020 0.77580 0.67110
H40E* H 0.07680 0.77030 0.67650
C19E* C 0.1234(3) 0.8317(3) 0.7492(3)
H41E* H 0.15350 0.86510 0.75100
H42E* H 0.13830 0.79540 0.78210
C20E* C 0.0764(6) 0.8649(7) 0.7713(5)
H43E* H 0.08960 0.88280 0.81750
H44E* H 0.06200 0.90190 0.73990
H45E* H 0.04680 0.83200 0.77080
C25E* C 0.05431(15) 0.88364(17) 0.47628(18)
H55E* H 0.07990 0.92240 0.47920
H56E* H 0.02100 0.89930 0.49150
C26E* C 0.03617(18) 0.8619(2) 0.40171(19)
H57E* H 0.06980 0.85150 0.38470
H58E* H 0.01420 0.81990 0.39930
C27E* C 0.0008(5) 0.9152(7) 0.3535(6)
H61E* H -0.03210 0.92820 0.37100
H62E* H -0.01260 0.89600 0.30720
C28E* C 0.0378(7) 0.9781(6) 0.3503(6)
H63E* H 0.01660 1.01100 0.31830
H64E* H 0.04900 0.99840 0.39580
H65E* H 0.07110 0.96450 0.33490
C31E* C 0.03642(13) 0.75138(16) 0.52707(18)
H71E* H 0.05110 0.71660 0.56180
H72E* H 0.03250 0.73010 0.48180
C32E* C -0.02155(15) 0.77120(19) 0.5346(2)
H73E* H -0.03750 0.80420 0.49860
H74E* H -0.01810 0.79370 0.57930
C33E* C -0.06111(17) 0.7130(2) 0.5300(2)
H75E* H -0.06500 0.69070 0.48510
H76E* H -0.04520 0.67970 0.56580
C34E* C -0.11794(18) 0.7338(3) 0.5382(3)
H77E* H -0.14190 0.69400 0.53480
H78E* H -0.11450 0.75500 0.58300
H79E* H -0.13430 0.76590 0.50230

loop_
_atom_type_symbol
_atom_type_radius_bond
C 0.68
H 0.23
P 1.05
S 1.02
W 1.37
